data_4350598
loop_
_publ_author_name
'Friese, Seth J.'
'Kucera, Benjamin E.'
'Que, Jr, Lawrence'
'Tolman, William B.'

_publ_section_title
;
 Self-assembly of the 2-His-1-carboxylate facial triad in mononuclear
 iron(II) and zinc(II) models of metalloenzyme active sites.
;
_journal_issue 20
_journal_name_full 'Inorganic chemistry'
_journal_page_first 8003
_journal_page_last 8005
_journal_paper_doi 10.1021/ic061564s
_journal_volume 45
_journal_year 2006
_chemical_formula_moiety 'C62 H82 Cl2 Fe2 N4 O4'
_chemical_formula_sum 'C62 H82 Cl2 Fe2 N4 O4'
_chemical_formula_weight 1129.92
_chemical_name_common 05056
_space_group_IT_number 2
_space_group_name_Hall '-P 1'
_space_group_name_H-M_alt 'P -1'
_symmetry_cell_setting triclinic
_symmetry_space_group_name_H-M 'P -1'
_atom_sites_solution_hydrogens geom
_atom_sites_solution_primary direct
_atom_sites_solution_secondary difmap
_audit_creation_method SHELXL-97
_cell_angle_alpha 66.7020(10)
_cell_angle_beta 83.2100(10)
_cell_angle_gamma 86.5070(10)
_cell_formula_units_Z 1
_cell_length_a 11.3223(8)
_cell_length_b 11.4145(8)
_cell_length_c 12.7162(9)
_cell_measurement_reflns_used 3644
_cell_measurement_temperature 173(2)
_cell_volume 1498.65(18)
_computing_cell_refinement 'SAINT, Bruker'
_computing_data_collection 'SMART, Bruker'
_computing_data_reduction 'SAINT, Bruker'
_computing_molecular_graphics 'SHELXTL, Bruker'
_computing_structure_refinement 'SHELXL-97 (Sheldrick, 1997)'
_computing_structure_solution 'SHELXS-97 (Sheldrick, 1990)'
_diffrn_ambient_temperature 173(2)
_diffrn_measured_fraction_theta_full 0.988
_diffrn_measured_fraction_theta_max 0.988
_diffrn_measurement_device_type 'Siemens SMART Platform CCD'
_diffrn_measurement_method 'area detector, omega scans per phi'
_diffrn_radiation_monochromator graphite
_diffrn_radiation_source 'normal-focus sealed tube'
_diffrn_radiation_type MoK\a
_diffrn_radiation_wavelength 0.71073
_diffrn_reflns_av_R_equivalents 0.0248
_diffrn_reflns_av_sigmaI/netI 0.0305
_diffrn_reflns_limit_h_max 14
_diffrn_reflns_limit_h_min -14
_diffrn_reflns_limit_k_max 14
_diffrn_reflns_limit_k_min -14
_diffrn_reflns_limit_l_max 16
_diffrn_reflns_limit_l_min -16
_diffrn_reflns_number 17717
_diffrn_reflns_theta_full 27.51
_diffrn_reflns_theta_max 27.51
_diffrn_reflns_theta_min 1.75
_exptl_absorpt_coefficient_mu 0.621
_exptl_absorpt_correction_T_max 0.9126
_exptl_absorpt_correction_T_min 0.8602
_exptl_absorpt_correction_type multi-scan
_exptl_absorpt_process_details 'SADABS, R. Blessing, 1995'
_exptl_crystal_colour colorless
_exptl_crystal_density_diffrn 1.252
_exptl_crystal_density_method 'not measured'
_exptl_crystal_description block
_exptl_crystal_F_000 600
_exptl_crystal_size_max 0.25
_exptl_crystal_size_mid 0.20
_exptl_crystal_size_min 0.15
_refine_diff_density_max 0.571
_refine_diff_density_min -0.341
_refine_diff_density_rms 0.049
_refine_ls_extinction_method none
_refine_ls_goodness_of_fit_ref 1.038
_refine_ls_hydrogen_treatment riding
_refine_ls_matrix_type full
_refine_ls_number_parameters 344
_refine_ls_number_reflns 6818
_refine_ls_number_restraints 0
_refine_ls_restrained_S_all 1.038
_refine_ls_R_factor_all 0.0497
_refine_ls_R_factor_gt 0.0386
_refine_ls_shift/su_max 0.000
_refine_ls_shift/su_mean 0.000
_refine_ls_structure_factor_coef Fsqd
_refine_ls_weighting_details 'calc w=1/[\s^2^(Fo^2^)+(0.0400P)^2^+0.7631P] where P=(Fo^2^+2Fc^2^)/3'
_refine_ls_weighting_scheme calc
_refine_ls_wR_factor_gt 0.0890
_refine_ls_wR_factor_ref 0.0939
_reflns_number_gt 5689
_reflns_number_total 6818
_reflns_threshold_expression >2sigma(I)
_cod_data_source_file ic061564ssi20060817_032239.cif
_cod_data_source_block 05056
_cod_depositor_comments
;
The following automatic conversions were performed:

data item '_symmetry_cell_setting' value 'Triclinic' was changed to
'triclinic' in accordance with the
/home/saulius/struct/COD-crude-data/automatic-downloads/DataCite-retrospective/ACS/depositions/lib/dictionaries/cif_core.dic
dictionary named 'cif_core.dic' version 2.4.2 last updated on
2011-04-26.

Automatic conversion script
Id: cif_fix_values 6909 2019-04-08 15:41:33Z antanas 
;
_cod_original_sg_symbol_H-M P-1
_cod_database_code 4350598

loop_
_symmetry_equiv_pos_as_xyz
'x, y, z'
'-x, -y, -z'

loop_
_atom_site_label
_atom_site_type_symbol
_atom_site_fract_x
_atom_site_fract_y
_atom_site_fract_z
_atom_site_U_iso_or_equiv
_atom_site_adp_type
_atom_site_occupancy
_atom_site_symmetry_multiplicity
_atom_site_calc_flag
_atom_site_refinement_flags
Fe1 Fe 0.36459(2) -0.00233(2) 0.09718(2) 0.02521(8) Uani 1 1 d .
Cl1 Cl 0.54899(4) 0.11149(4) 0.03377(4) 0.03330(11) Uani 1 1 d .
O2 O 0.19235(19) -0.15627(15) 0.20303(15) 0.0636(5) Uani 1 1 d .
O1 O 0.37563(16) -0.15974(13) 0.24426(12) 0.0478(4) Uani 1 1 d .
N1 N 0.28618(16) 0.13613(16) 0.17928(14) 0.0371(4) Uani 1 1 d .
N2 N 0.23791(16) 0.10190(19) -0.02749(14) 0.0434(4) Uani 1 1 d .
C1 C 0.3742(3) 0.2004(4) 0.2129(3) 0.0888(12) Uani 1 1 d .
H1A H 0.3334 0.2597 0.2441 0.133 Uiso 1 1 calc R
H1B H 0.4289 0.2477 0.1455 0.133 Uiso 1 1 calc R
H1C H 0.4191 0.1367 0.2717 0.133 Uiso 1 1 calc R
C2 C 0.2031(2) 0.0728(2) 0.2800(2) 0.0533(6) Uani 1 1 d .
H2A H 0.1640 0.1363 0.3070 0.080 Uiso 1 1 calc R
H2B H 0.2462 0.0103 0.3411 0.080 Uiso 1 1 calc R
H2C H 0.1430 0.0293 0.2597 0.080 Uiso 1 1 calc R
C3 C 0.2241(3) 0.2328(2) 0.0872(2) 0.0761(10) Uani 1 1 d .
H3A H 0.2827 0.2929 0.0307 0.091 Uiso 1 1 calc R
H3B H 0.1678 0.2820 0.1204 0.091 Uiso 1 1 calc R
C4 C 0.1576(3) 0.1727(4) 0.0273(2) 0.0867(12) Uani 1 1 d .
H4A H 0.0981 0.1137 0.0837 0.104 Uiso 1 1 calc R
H4B H 0.1144 0.2398 -0.0320 0.104 Uiso 1 1 calc R
C5 C 0.1662(2) 0.0137(3) -0.0533(2) 0.0629(8) Uani 1 1 d .
H5A H 0.1074 0.0628 -0.1053 0.094 Uiso 1 1 calc R
H5B H 0.1252 -0.0463 0.0184 0.094 Uiso 1 1 calc R
H5C H 0.2187 -0.0338 -0.0901 0.094 Uiso 1 1 calc R
C6 C 0.3009(2) 0.1891(2) -0.13695(18) 0.0489(6) Uani 1 1 d .
H6A H 0.2428 0.2357 -0.1907 0.073 Uiso 1 1 calc R
H6B H 0.3546 0.1394 -0.1705 0.073 Uiso 1 1 calc R
H6C H 0.3471 0.2498 -0.1221 0.073 Uiso 1 1 calc R
C7 C 0.2741(2) -0.21016(18) 0.26116(16) 0.0414(5) Uani 1 1 d .
C8 C 0.25676(17) -0.34295(17) 0.35466(15) 0.0297(4) Uani 1 1 d .
C9 C 0.24265(16) -0.44651(17) 0.32456(15) 0.0293(4) Uani 1 1 d .
C10 C 0.23124(18) -0.56829(18) 0.41110(16) 0.0336(4) Uani 1 1 d .
H10 H 0.2227 -0.6390 0.3912 0.040 Uiso 1 1 calc R
C11 C 0.23213(19) -0.58805(18) 0.52595(17) 0.0383(5) Uani 1 1 d .
H11 H 0.2249 -0.6717 0.5841 0.046 Uiso 1 1 calc R
C12 C 0.24356(18) -0.48529(18) 0.55480(16) 0.0339(4) Uani 1 1 d .
H12 H 0.2432 -0.4988 0.6335 0.041 Uiso 1 1 calc R
C13 C 0.25565(16) -0.36198(17) 0.47078(15) 0.0288(4) Uani 1 1 d .
C14 C 0.25882(17) -0.25418(17) 0.50889(15) 0.0306(4) Uani 1 1 d .
C15 C 0.36592(19) -0.2162(2) 0.52887(17) 0.0407(5) Uani 1 1 d .
C16 C 0.3629(2) -0.1198(2) 0.5709(2) 0.0530(6) Uani 1 1 d .
H16 H 0.4356 -0.0922 0.5832 0.064 Uiso 1 1 calc R
C17 C 0.2577(3) -0.0635(2) 0.59527(18) 0.0507(6) Uani 1 1 d .
C18 C 0.1530(2) -0.10244(19) 0.57510(17) 0.0430(5) Uani 1 1 d .
H18 H 0.0801 -0.0643 0.5916 0.052 Uiso 1 1 calc R
C19 C 0.15134(18) -0.19624(18) 0.53121(16) 0.0344(4) Uani 1 1 d .
C20 C 0.4819(2) -0.2777(3) 0.5049(2) 0.0621(7) Uani 1 1 d .
H20A H 0.4768 -0.3705 0.5460 0.093 Uiso 1 1 calc R
H20B H 0.5465 -0.2461 0.5310 0.093 Uiso 1 1 calc R
H20C H 0.4977 -0.2566 0.4220 0.093 Uiso 1 1 calc R
C21 C 0.2574(4) 0.0395(3) 0.6426(3) 0.0856(11) Uani 1 1 d .
H21A H 0.1826 0.0371 0.6907 0.128 Uiso 1 1 calc R
H21B H 0.2651 0.1232 0.5786 0.128 Uiso 1 1 calc R
H21C H 0.3243 0.0247 0.6889 0.128 Uiso 1 1 calc R
C22 C 0.0350(2) -0.2324(2) 0.5064(2) 0.0504(6) Uani 1 1 d .
H22A H 0.0239 -0.3246 0.5473 0.076 Uiso 1 1 calc R
H22B H 0.0359 -0.2093 0.4234 0.076 Uiso 1 1 calc R
H22C H -0.0305 -0.1868 0.5323 0.076 Uiso 1 1 calc R
C23 C 0.23767(17) -0.42991(16) 0.20227(15) 0.0295(4) Uani 1 1 d .
C24 C 0.12709(19) -0.41687(19) 0.15959(17) 0.0372(4) Uani 1 1 d .
C25 C 0.1233(2) -0.4053(2) 0.04670(18) 0.0406(5) Uani 1 1 d .
H25 H 0.0483 -0.3983 0.0180 0.049 Uiso 1 1 calc R
C26 C 0.2262(2) -0.40377(18) -0.02483(17) 0.0391(5) Uani 1 1 d .
C27 C 0.3341(2) -0.41577(18) 0.01911(17) 0.0367(5) Uani 1 1 d .
H27 H 0.4052 -0.4144 -0.0292 0.044 Uiso 1 1 calc R
C28 C 0.34226(18) -0.42987(17) 0.13203(16) 0.0314(4) Uani 1 1 d .
C29 C 0.0141(2) -0.4113(3) 0.2334(2) 0.0557(7) Uani 1 1 d .
H29A H 0.0144 -0.4815 0.3092 0.084 Uiso 1 1 calc R
H29B H -0.0546 -0.4191 0.1965 0.084 Uiso 1 1 calc R
H29C H 0.0090 -0.3298 0.2425 0.084 Uiso 1 1 calc R
C30 C 0.2200(3) -0.3893(3) -0.14783(19) 0.0571(7) Uani 1 1 d .
H30A H 0.1377 -0.3702 -0.1669 0.086 Uiso 1 1 calc R
H30B H 0.2469 -0.4688 -0.1559 0.086 Uiso 1 1 calc R
H30C H 0.2712 -0.3195 -0.2002 0.086 Uiso 1 1 calc R
C31 C 0.46169(19) -0.4444(2) 0.17684(19) 0.0420(5) Uani 1 1 d .
H31A H 0.5245 -0.4264 0.1128 0.063 Uiso 1 1 calc R
H31B H 0.4716 -0.5318 0.2331 0.063 Uiso 1 1 calc R
H31C H 0.4668 -0.3844 0.2139 0.063 Uiso 1 1 calc R

loop_
_atom_site_aniso_label
_atom_site_aniso_U_11
_atom_site_aniso_U_22
_atom_site_aniso_U_33
_atom_site_aniso_U_23
_atom_site_aniso_U_13
_atom_site_aniso_U_12
Fe1 0.02745(14) 0.02219(13) 0.02276(13) -0.00656(10) 0.00143(10) 0.00005(9)
Cl1 0.0343(2) 0.0315(2) 0.0368(2) -0.01822(19) 0.00700(19) -0.00725(18)
O2 0.1112(16) 0.0298(8) 0.0525(10) -0.0128(7) -0.0395(11) 0.0157(9)
O1 0.0682(11) 0.0282(7) 0.0359(8) -0.0068(6) 0.0189(7) -0.0057(7)
N1 0.0444(10) 0.0303(8) 0.0350(9) -0.0144(7) 0.0071(7) 0.0002(7)
N2 0.0382(10) 0.0568(11) 0.0289(9) -0.0118(8) -0.0039(7) 0.0135(8)
C1 0.072(2) 0.115(3) 0.127(3) -0.105(3) 0.0253(19) -0.0248(19)
C2 0.0753(17) 0.0377(12) 0.0404(12) -0.0163(10) 0.0223(12) -0.0001(11)
C3 0.129(3) 0.0385(13) 0.0439(14) -0.0087(11) 0.0078(16) 0.0396(16)
C4 0.082(2) 0.127(3) 0.0495(16) -0.0392(18) -0.0245(15) 0.074(2)
C5 0.0374(13) 0.098(2) 0.0408(13) -0.0112(13) -0.0087(10) -0.0140(13)
C6 0.0623(15) 0.0456(13) 0.0301(11) -0.0054(9) -0.0085(10) 0.0058(11)
C7 0.0776(16) 0.0238(9) 0.0228(9) -0.0116(8) -0.0015(10) 0.0095(10)
C8 0.0345(10) 0.0245(9) 0.0261(9) -0.0080(7) 0.0016(7) 0.0052(7)
C9 0.0315(9) 0.0257(9) 0.0270(9) -0.0087(7) 0.0025(7) 0.0051(7)
C10 0.0406(11) 0.0242(9) 0.0330(10) -0.0104(8) 0.0038(8) 0.0026(8)
C11 0.0506(12) 0.0233(9) 0.0300(10) -0.0019(8) 0.0043(9) 0.0043(8)
C12 0.0416(11) 0.0314(10) 0.0235(9) -0.0073(7) 0.0016(8) 0.0052(8)
C13 0.0304(9) 0.0269(9) 0.0253(9) -0.0080(7) 0.0013(7) 0.0043(7)
C14 0.0387(10) 0.0286(9) 0.0205(8) -0.0064(7) 0.0006(7) -0.0005(8)
C15 0.0419(12) 0.0436(12) 0.0296(10) -0.0061(9) -0.0042(9) -0.0064(9)
C16 0.0671(16) 0.0524(14) 0.0363(12) -0.0093(10) -0.0112(11) -0.0233(12)
C17 0.0861(19) 0.0373(12) 0.0292(11) -0.0137(9) 0.0007(11) -0.0136(12)
C18 0.0622(14) 0.0303(10) 0.0327(10) -0.0126(8) 0.0116(10) -0.0028(10)
C19 0.0428(11) 0.0271(9) 0.0298(9) -0.0098(8) 0.0059(8) -0.0022(8)
C20 0.0388(13) 0.0736(18) 0.0629(16) -0.0142(14) -0.0087(12) -0.0013(12)
C21 0.144(3) 0.0624(18) 0.0675(19) -0.0427(16) 0.001(2) -0.028(2)
C22 0.0369(12) 0.0410(12) 0.0747(17) -0.0272(12) 0.0034(11) 0.0026(9)
C23 0.0398(10) 0.0197(8) 0.0267(9) -0.0081(7) 0.0010(8) 0.0022(7)
C24 0.0424(11) 0.0310(10) 0.0326(10) -0.0082(8) -0.0015(9) 0.0064(8)
C25 0.0471(12) 0.0360(11) 0.0352(11) -0.0094(9) -0.0099(9) 0.0059(9)
C26 0.0608(14) 0.0249(9) 0.0298(10) -0.0095(8) -0.0023(9) -0.0002(9)
C27 0.0500(12) 0.0282(10) 0.0323(10) -0.0151(8) 0.0091(9) -0.0066(9)
C28 0.0410(11) 0.0226(9) 0.0308(9) -0.0126(7) 0.0044(8) -0.0035(8)
C29 0.0398(13) 0.0781(18) 0.0399(12) -0.0158(12) -0.0033(10) 0.0161(12)
C30 0.0811(19) 0.0570(15) 0.0320(12) -0.0161(11) -0.0069(12) -0.0007(13)
C31 0.0381(11) 0.0513(13) 0.0436(12) -0.0281(10) 0.0068(9) -0.0064(9)

loop_
_atom_type_symbol
_atom_type_description
_atom_type_scat_dispersion_real
_atom_type_scat_dispersion_imag
_atom_type_scat_source
C C 0.0033 0.0016 'International Tables Vol C Tables 4.2.6.8 and 6.1.1.4'
H H 0.0000 0.0000 'International Tables Vol C Tables 4.2.6.8 and 6.1.1.4'
N N 0.0061 0.0033 'International Tables Vol C Tables 4.2.6.8 and 6.1.1.4'
O O 0.0106 0.0060 'International Tables Vol C Tables 4.2.6.8 and 6.1.1.4'
Cl Cl 0.1484 0.1585 'International Tables Vol C Tables 4.2.6.8 and 6.1.1.4'
Fe Fe 0.3463 0.8444 'International Tables Vol C Tables 4.2.6.8 and 6.1.1.4'

loop_
_geom_angle_atom_site_label_1
_geom_angle_atom_site_label_2
_geom_angle_atom_site_label_3
_geom_angle
_geom_angle_site_symmetry_1
_geom_angle_site_symmetry_3
O1 Fe1 N2 140.77(7) . .
O1 Fe1 N1 97.92(6) . .
N2 Fe1 N1 81.05(7) . .
O1 Fe1 Cl1 111.84(5) . .
N2 Fe1 Cl1 107.39(5) . .
N1 Fe1 Cl1 91.41(5) . .
O1 Fe1 Cl1 94.66(4) . 2_655
N2 Fe1 Cl1 89.68(5) . 2_655
N1 Fe1 Cl1 167.40(4) . 2_655
Cl1 Fe1 Cl1 83.180(18) . 2_655
O1 Fe1 O2 55.42(6) . .
N2 Fe1 O2 85.36(6) . .
N1 Fe1 O2 90.00(6) . .
Cl1 Fe1 O2 167.23(4) . .
Cl1 Fe1 O2 97.80(4) 2_655 .
O1 Fe1 Fe1 107.35(5) . 2_655
N2 Fe1 Fe1 101.02(5) . 2_655
N1 Fe1 Fe1 133.16(4) . 2_655
Cl1 Fe1 Fe1 42.819(12) . 2_655
Cl1 Fe1 Fe1 40.361(12) 2_655 2_655
O2 Fe1 Fe1 136.80(4) . 2_655
Fe1 Cl1 Fe1 96.820(18) . 2_655
C7 O2 Fe1 78.71(15) . .
C7 O1 Fe1 103.08(14) . .
C2 N1 C1 107.8(2) . .
C2 N1 C3 110.6(2) . .
C1 N1 C3 108.5(2) . .
C2 N1 Fe1 111.60(13) . .
C1 N1 Fe1 115.01(15) . .
C3 N1 Fe1 103.30(13) . .
C4 N2 C6 111.4(2) . .
C4 N2 C5 108.7(2) . .
C6 N2 C5 108.19(18) . .
C4 N2 Fe1 106.11(14) . .
C6 N2 Fe1 110.80(14) . .
C5 N2 Fe1 111.61(15) . .
N1 C1 H1A 109.5 . .
N1 C1 H1B 109.5 . .
H1A C1 H1B 109.5 . .
N1 C1 H1C 109.5 . .
H1A C1 H1C 109.5 . .
H1B C1 H1C 109.5 . .
N1 C2 H2A 109.5 . .
N1 C2 H2B 109.5 . .
H2A C2 H2B 109.5 . .
N1 C2 H2C 109.5 . .
H2A C2 H2C 109.5 . .
H2B C2 H2C 109.5 . .
N1 C3 C4 111.3(2) . .
N1 C3 H3A 109.4 . .
C4 C3 H3A 109.4 . .
N1 C3 H3B 109.4 . .
C4 C3 H3B 109.4 . .
H3A C3 H3B 108.0 . .
N2 C4 C3 111.6(2) . .
N2 C4 H4A 109.3 . .
C3 C4 H4A 109.3 . .
N2 C4 H4B 109.3 . .
C3 C4 H4B 109.3 . .
H4A C4 H4B 108.0 . .
N2 C5 H5A 109.5 . .
N2 C5 H5B 109.5 . .
H5A C5 H5B 109.5 . .
N2 C5 H5C 109.5 . .
H5A C5 H5C 109.5 . .
H5B C5 H5C 109.5 . .
N2 C6 H6A 109.5 . .
N2 C6 H6B 109.5 . .
H6A C6 H6B 109.5 . .
N2 C6 H6C 109.5 . .
H6A C6 H6C 109.5 . .
H6B C6 H6C 109.5 . .
O2 C7 O1 122.3(2) . .
O2 C7 C8 119.9(2) . .
O1 C7 C8 117.77(19) . .
C9 C8 C13 120.15(16) . .
C9 C8 C7 119.78(16) . .
C13 C8 C7 120.06(16) . .
C10 C9 C8 119.01(17) . .
C10 C9 C23 118.97(17) . .
C8 C9 C23 122.01(16) . .
C11 C10 C9 121.10(18) . .
C11 C10 H10 119.4 . .
C9 C10 H10 119.4 . .
C12 C11 C10 119.42(17) . .
C12 C11 H11 120.3 . .
C10 C11 H11 120.3 . .
C11 C12 C13 121.26(18) . .
C11 C12 H12 119.4 . .
C13 C12 H12 119.4 . .
C12 C13 C8 119.02(17) . .
C12 C13 C14 118.27(16) . .
C8 C13 C14 122.58(16) . .
C15 C14 C19 120.06(18) . .
C15 C14 C13 120.88(18) . .
C19 C14 C13 118.95(17) . .
C14 C15 C16 118.5(2) . .
C14 C15 C20 120.4(2) . .
C16 C15 C20 121.1(2) . .
C17 C16 C15 122.2(2) . .
C17 C16 H16 118.9 . .
C15 C16 H16 118.9 . .
C18 C17 C16 118.4(2) . .
C18 C17 C21 120.7(3) . .
C16 C17 C21 120.8(3) . .
C17 C18 C19 121.7(2) . .
C17 C18 H18 119.2 . .
C19 C18 H18 119.2 . .
C18 C19 C14 119.2(2) . .
C18 C19 C22 119.80(19) . .
C14 C19 C22 121.03(18) . .
C15 C20 H20A 109.5 . .
C15 C20 H20B 109.5 . .
H20A C20 H20B 109.5 . .
C15 C20 H20C 109.5 . .
H20A C20 H20C 109.5 . .
H20B C20 H20C 109.5 . .
C17 C21 H21A 109.5 . .
C17 C21 H21B 109.5 . .
H21A C21 H21B 109.5 . .
C17 C21 H21C 109.5 . .
H21A C21 H21C 109.5 . .
H21B C21 H21C 109.5 . .
C19 C22 H22A 109.5 . .
C19 C22 H22B 109.5 . .
H22A C22 H22B 109.5 . .
C19 C22 H22C 109.5 . .
H22A C22 H22C 109.5 . .
H22B C22 H22C 109.5 . .
C28 C23 C24 120.23(17) . .
C28 C23 C9 120.35(17) . .
C24 C23 C9 119.41(17) . .
C25 C24 C23 118.96(19) . .
C25 C24 C29 120.5(2) . .
C23 C24 C29 120.47(19) . .
C26 C25 C24 121.7(2) . .
C26 C25 H25 119.2 . .
C24 C25 H25 119.2 . .
C27 C26 C25 118.15(19) . .
C27 C26 C30 121.1(2) . .
C25 C26 C30 120.8(2) . .
C26 C27 C28 122.22(19) . .
C26 C27 H27 118.9 . .
C28 C27 H27 118.9 . .
C27 C28 C23 118.74(19) . .
C27 C28 C31 120.43(18) . .
C23 C28 C31 120.83(17) . .
C24 C29 H29A 109.5 . .
C24 C29 H29B 109.5 . .
H29A C29 H29B 109.5 . .
C24 C29 H29C 109.5 . .
H29A C29 H29C 109.5 . .
H29B C29 H29C 109.5 . .
C26 C30 H30A 109.5 . .
C26 C30 H30B 109.5 . .
H30A C30 H30B 109.5 . .
C26 C30 H30C 109.5 . .
H30A C30 H30C 109.5 . .
H30B C30 H30C 109.5 . .
C28 C31 H31A 109.5 . .
C28 C31 H31B 109.5 . .
H31A C31 H31B 109.5 . .
C28 C31 H31C 109.5 . .
H31A C31 H31C 109.5 . .
H31B C31 H31C 109.5 . .

loop_
_geom_bond_atom_site_label_1
_geom_bond_atom_site_label_2
_geom_bond_distance
_geom_bond_site_symmetry_2
Fe1 O1 2.0277(14) .
Fe1 N2 2.1964(17) .
Fe1 N1 2.3002(16) .
Fe1 Cl1 2.4086(5) .
Fe1 Cl1 2.5280(5) 2_655
Fe1 O2 2.575(2) .
Fe1 Fe1 3.6929(5) 2_655
Cl1 Fe1 2.5279(5) 2_655
O2 C7 1.231(3) .
O1 C7 1.274(3) .
N1 C2 1.454(3) .
N1 C1 1.468(3) .
N1 C3 1.470(3) .
N2 C4 1.474(3) .
N2 C6 1.481(3) .
N2 C5 1.485(3) .
C1 H1A 0.9800 .
C1 H1B 0.9800 .
C1 H1C 0.9800 .
C2 H2A 0.9800 .
C2 H2B 0.9800 .
C2 H2C 0.9800 .
C3 C4 1.493(5) .
C3 H3A 0.9900 .
C3 H3B 0.9900 .
C4 H4A 0.9900 .
C4 H4B 0.9900 .
C5 H5A 0.9800 .
C5 H5B 0.9800 .
C5 H5C 0.9800 .
C6 H6A 0.9800 .
C6 H6B 0.9800 .
C6 H6C 0.9800 .
C7 C8 1.518(3) .
C8 C9 1.402(3) .
C8 C13 1.404(2) .
C9 C10 1.392(2) .
C9 C23 1.498(3) .
C10 C11 1.388(3) .
C10 H10 0.9500 .
C11 C12 1.377(3) .
C11 H11 0.9500 .
C12 C13 1.393(3) .
C12 H12 0.9500 .
C13 C14 1.494(3) .
C14 C15 1.395(3) .
C14 C19 1.403(3) .
C15 C16 1.397(3) .
C15 C20 1.508(3) .
C16 C17 1.381(4) .
C16 H16 0.9500 .
C17 C18 1.376(3) .
C17 C21 1.517(3) .
C18 C19 1.391(3) .
C18 H18 0.9500 .
C19 C22 1.508(3) .
C20 H20A 0.9800 .
C20 H20B 0.9800 .
C20 H20C 0.9800 .
C21 H21A 0.9800 .
C21 H21B 0.9800 .
C21 H21C 0.9800 .
C22 H22A 0.9800 .
C22 H22B 0.9800 .
C22 H22C 0.9800 .
C23 C28 1.396(3) .
C23 C24 1.399(3) .
C24 C25 1.394(3) .
C24 C29 1.508(3) .
C25 C26 1.388(3) .
C25 H25 0.9500 .
C26 C27 1.379(3) .
C26 C30 1.516(3) .
C27 C28 1.394(3) .
C27 H27 0.9500 .
C28 C31 1.504(3) .
C29 H29A 0.9800 .
C29 H29B 0.9800 .
C29 H29C 0.9800 .
C30 H30A 0.9800 .
C30 H30B 0.9800 .
C30 H30C 0.9800 .
C31 H31A 0.9800 .
C31 H31B 0.9800 .
C31 H31C 0.9800 .

loop_
_geom_torsion_atom_site_label_1
_geom_torsion_atom_site_label_2
_geom_torsion_atom_site_label_3
_geom_torsion_atom_site_label_4
_geom_torsion
_geom_torsion_site_symmetry_1
_geom_torsion_site_symmetry_4
O1 Fe1 Cl1 Fe1 92.30(5) . 2_655
N2 Fe1 Cl1 Fe1 -87.52(5) . 2_655
N1 Fe1 Cl1 Fe1 -168.58(5) . 2_655
Cl1 Fe1 Cl1 Fe1 0.0 2_655 2_655
O2 Fe1 Cl1 Fe1 95.19(19) . 2_655
O1 Fe1 O2 C7 -4.01(11) . .
N2 Fe1 O2 C7 175.33(13) . .
N1 Fe1 O2 C7 -103.65(13) . .
Cl1 Fe1 O2 C7 -7.3(3) . .
Cl1 Fe1 O2 C7 86.28(12) 2_655 .
Fe1 Fe1 O2 C7 74.15(13) 2_655 .
N2 Fe1 O1 C7 2.86(17) . .
N1 Fe1 O1 C7 88.40(13) . .
Cl1 Fe1 O1 C7 -176.87(11) . .
Cl1 Fe1 O1 C7 -92.36(12) 2_655 .
O2 Fe1 O1 C7 3.90(11) . .
Fe1 Fe1 O1 C7 -131.51(11) 2_655 .
O1 Fe1 N1 C2 -36.27(17) . .
N2 Fe1 N1 C2 104.07(17) . .
Cl1 Fe1 N1 C2 -148.54(16) . .
Cl1 Fe1 N1 C2 147.20(19) 2_655 .
O2 Fe1 N1 C2 18.77(16) . .
Fe1 Fe1 N1 C2 -159.17(14) 2_655 .
O1 Fe1 N1 C1 87.0(2) . .
N2 Fe1 N1 C1 -132.7(2) . .
Cl1 Fe1 N1 C1 -25.3(2) . .
Cl1 Fe1 N1 C1 -89.6(3) 2_655 .
O2 Fe1 N1 C1 142.0(2) . .
Fe1 Fe1 N1 C1 -35.9(2) 2_655 .
O1 Fe1 N1 C3 -155.05(18) . .
N2 Fe1 N1 C3 -14.72(18) . .
Cl1 Fe1 N1 C3 92.67(17) . .
Cl1 Fe1 N1 C3 28.4(3) 2_655 .
O2 Fe1 N1 C3 -100.02(18) . .
Fe1 Fe1 N1 C3 82.04(18) 2_655 .
O1 Fe1 N2 C4 77.4(2) . .
N1 Fe1 N2 C4 -14.2(2) . .
Cl1 Fe1 N2 C4 -102.9(2) . .
Cl1 Fe1 N2 C4 174.4(2) 2_655 .
O2 Fe1 N2 C4 76.5(2) . .
Fe1 Fe1 N2 C4 -146.7(2) 2_655 .
O1 Fe1 N2 C6 -161.56(13) . .
N1 Fe1 N2 C6 106.86(15) . .
Cl1 Fe1 N2 C6 18.18(16) . .
Cl1 Fe1 N2 C6 -64.57(15) 2_655 .
O2 Fe1 N2 C6 -162.42(15) . .
Fe1 Fe1 N2 C6 -25.59(15) 2_655 .
O1 Fe1 N2 C5 -40.92(19) . .
N1 Fe1 N2 C5 -132.51(16) . .
Cl1 Fe1 N2 C5 138.82(14) . .
Cl1 Fe1 N2 C5 56.07(15) 2_655 .
O2 Fe1 N2 C5 -41.78(15) . .
Fe1 Fe1 N2 C5 95.05(15) 2_655 .
C2 N1 C3 C4 -77.2(3) . .
C1 N1 C3 C4 164.8(2) . .
Fe1 N1 C3 C4 42.3(3) . .
C6 N2 C4 C3 -78.0(3) . .
C5 N2 C4 C3 162.8(2) . .
Fe1 N2 C4 C3 42.6(3) . .
N1 C3 C4 N2 -61.1(3) . .
Fe1 O2 C7 O1 6.23(18) . .
Fe1 O2 C7 C8 -172.04(17) . .
Fe1 O1 C7 O2 -8.0(2) . .
Fe1 O1 C7 C8 170.33(13) . .
O2 C7 C8 C9 67.3(3) . .
O1 C7 C8 C9 -111.0(2) . .
O2 C7 C8 C13 -113.1(2) . .
O1 C7 C8 C13 68.6(2) . .
C13 C8 C9 C10 -1.9(3) . .
C7 C8 C9 C10 177.64(19) . .
C13 C8 C9 C23 177.14(17) . .
C7 C8 C9 C23 -3.3(3) . .
C8 C9 C10 C11 0.8(3) . .
C23 C9 C10 C11 -178.28(18) . .
C9 C10 C11 C12 0.5(3) . .
C10 C11 C12 C13 -0.8(3) . .
C11 C12 C13 C8 -0.3(3) . .
C11 C12 C13 C14 175.67(19) . .
C9 C8 C13 C12 1.7(3) . .
C7 C8 C13 C12 -177.87(19) . .
C9 C8 C13 C14 -174.13(18) . .
C7 C8 C13 C14 6.3(3) . .
C12 C13 C14 C15 88.0(2) . .
C8 C13 C14 C15 -96.1(2) . .
C12 C13 C14 C19 -88.1(2) . .
C8 C13 C14 C19 87.7(2) . .
C19 C14 C15 C16 -0.1(3) . .
C13 C14 C15 C16 -176.26(18) . .
C19 C14 C15 C20 -179.86(19) . .
C13 C14 C15 C20 4.0(3) . .
C14 C15 C16 C17 1.3(3) . .
C20 C15 C16 C17 -179.0(2) . .
C15 C16 C17 C18 -1.3(3) . .
C15 C16 C17 C21 179.1(2) . .
C16 C17 C18 C19 0.0(3) . .
C21 C17 C18 C19 179.7(2) . .
C17 C18 C19 C14 1.2(3) . .
C17 C18 C19 C22 -177.7(2) . .
C15 C14 C19 C18 -1.1(3) . .
C13 C14 C19 C18 175.13(17) . .
C15 C14 C19 C22 177.82(19) . .
C13 C14 C19 C22 -6.0(3) . .
C10 C9 C23 C28 -94.0(2) . .
C8 C9 C23 C28 86.9(2) . .
C10 C9 C23 C24 84.8(2) . .
C8 C9 C23 C24 -94.3(2) . .
C28 C23 C24 C25 0.7(3) . .
C9 C23 C24 C25 -178.09(17) . .
C28 C23 C24 C29 -177.44(19) . .
C9 C23 C24 C29 3.8(3) . .
C23 C24 C25 C26 -1.4(3) . .
C29 C24 C25 C26 176.8(2) . .
C24 C25 C26 C27 0.9(3) . .
C24 C25 C26 C30 -179.1(2) . .
C25 C26 C27 C28 0.3(3) . .
C30 C26 C27 C28 -179.65(19) . .
C26 C27 C28 C23 -1.0(3) . .
C26 C27 C28 C31 179.19(18) . .
C24 C23 C28 C27 0.4(3) . .
C9 C23 C28 C27 179.22(16) . .
C24 C23 C28 C31 -179.73(18) . .
C9 C23 C28 C31 -0.9(3) . .
